data_7121174
loop_
_publ_author_name
'Frogley, Benjamin J.'
'Hill, Anthony F.'

_publ_section_title
;
 A complete set of pnictocarbynes: [M([triple bond, length as
 m-dash]CAPh<sub>2</sub>)(CO)<sub>2</sub>(Tp*)] (M = Mo, W; A = N, P, As,
 Sb, Bi; Tp* = hydrotris(dimethylpyrazolyl)-borate).
;
_journal_issue 17
_journal_name_full 'Chemical communications (Cambridge, England)'
_journal_page_first 2126
_journal_page_last 2129
_journal_paper_doi 10.1039/c8cc00143j
_journal_volume 54
_journal_year 2018
_chemical_formula_sum 'C30 H32 B N7 O2 W'
_chemical_formula_weight 717.28
_space_group_crystal_system triclinic
_space_group_IT_number 2
_space_group_name_Hall '-P 1'
_space_group_name_H-M_alt 'P -1'
_symmetry_space_group_name_Hall '-P 1'
_symmetry_space_group_name_H-M 'P -1'
_atom_sites_solution_hydrogens mixed
_audit_creation_method SHELXL-2016/6
_audit_update_record
;
2017-11-29 deposited with the CCDC.
2018-01-22 downloaded from the CCDC.
;
_cell_angle_alpha 77.580(3)
_cell_angle_beta 87.554(3)
_cell_angle_gamma 79.822(3)
_cell_formula_units_Z 2
_cell_length_a 7.9985(3)
_cell_length_b 10.1857(3)
_cell_length_c 18.5100(6)
_cell_measurement_reflns_used 10209
_cell_measurement_temperature 150.0(1)
_cell_measurement_theta_max 27.9880
_cell_measurement_theta_min 4.0450
_cell_volume 1449.53(9)
_computing_cell_refinement 'CrysAlisPro 1.171.38.46 (Rigaku OD, 2015)'
_computing_data_collection 'CrysAlisPro 1.171.38.46 (Rigaku OD, 2015)'
_computing_data_reduction 'CrysAlisPro 1.171.38.46 (Rigaku OD, 2015)'
_computing_structure_refinement 'SHELXL-2016/6 (Sheldrick, 2016)'
_diffrn_ambient_temperature 150.0(1)
_diffrn_detector_area_resol_mean 10.3744
_diffrn_measured_fraction_theta_full 0.998
_diffrn_measured_fraction_theta_max 0.858
_diffrn_measurement_device_type 'New Xcalibur, Atlas'
_diffrn_measurement_method '\w scans'
_diffrn_radiation_type MoK\a
_diffrn_radiation_wavelength 0.71073
_diffrn_reflns_av_R_equivalents 0.0508
_diffrn_reflns_av_unetI/netI 0.0556
_diffrn_reflns_Laue_measured_fraction_full 0.998
_diffrn_reflns_Laue_measured_fraction_max 0.858
_diffrn_reflns_limit_h_max 10
_diffrn_reflns_limit_h_min -10
_diffrn_reflns_limit_k_max 13
_diffrn_reflns_limit_k_min -12
_diffrn_reflns_limit_l_max 24
_diffrn_reflns_limit_l_min -22
_diffrn_reflns_number 22569
_diffrn_reflns_point_group_measured_fraction_full 0.998
_diffrn_reflns_point_group_measured_fraction_max 0.858
_diffrn_reflns_theta_full 25.242
_diffrn_reflns_theta_max 28.771
_diffrn_reflns_theta_min 3.374
_diffrn_source 'fine-focus sealed X-ray tube'
_exptl_absorpt_coefficient_mu 4.025
_exptl_absorpt_correction_T_max 1.00000
_exptl_absorpt_correction_T_min 0.95233
_exptl_absorpt_correction_type multi-scan
_exptl_absorpt_process_details
;
CrysAlisPro 1.171.38.46 (Rigaku Oxford Diffraction, 2015)
Empirical absorption correction using spherical harmonics,
 implemented in SCALE3 ABSPACK scaling algorithm.
;
_exptl_crystal_colour yellow
_exptl_crystal_density_diffrn 1.643
_exptl_crystal_description needle
_exptl_crystal_F_000 712
_exptl_crystal_size_max 0.633
_exptl_crystal_size_mid 0.099
_exptl_crystal_size_min 0.032
_refine_diff_density_max 1.244
_refine_diff_density_min -1.165
_refine_diff_density_rms 0.139
_refine_ls_extinction_method none
_refine_ls_goodness_of_fit_ref 1.041
_refine_ls_hydrogen_treatment mixed
_refine_ls_matrix_type full
_refine_ls_number_parameters 380
_refine_ls_number_reflns 6466
_refine_ls_number_restraints 0
_refine_ls_restrained_S_all 1.041
_refine_ls_R_factor_all 0.0378
_refine_ls_R_factor_gt 0.0310
_refine_ls_shift/su_max 0.001
_refine_ls_shift/su_mean 0.000
_refine_ls_structure_factor_coef Fsqd
_refine_ls_weighting_details 'w=1/[\s^2^(Fo^2^)+(0.0182P)^2^+0.8734P] where P=(Fo^2^+2Fc^2^)/3'
_refine_ls_weighting_scheme calc
_refine_ls_wR_factor_gt 0.0557
_refine_ls_wR_factor_ref 0.0594
_reflns_Friedel_coverage 0.000
_reflns_number_gt 5820
_reflns_number_total 6466
_reflns_threshold_expression 'I > 2\s(I)'
_cod_data_source_file c8cc00143j2.cif
_cod_data_source_block Compound_2b
_cod_depositor_comments 'Adding full bibliography for 7121172--7121177.cif.'
_cod_database_code 7121174
_shelx_shelxl_version_number 2016/6
_shelx_space_group_comment
;
The symmetry employed for this shelxl refinement is uniquely defined
by the following loop, which should always be used as a source of
symmetry information in preference to the above space-group names.
They are only intended as comments.
;

loop_
_space_group_symop_operation_xyz
'x, y, z'
'-x, -y, -z'

loop_
_atom_site_label
_atom_site_type_symbol
_atom_site_fract_x
_atom_site_fract_y
_atom_site_fract_z
_atom_site_U_iso_or_equiv
_atom_site_adp_type
_atom_site_occupancy
_atom_site_site_symmetry_order
_atom_site_calc_flag
_atom_site_refinement_flags_posn
_atom_site_refinement_flags_adp
W W 0.48326(2) -0.03877(2) 0.72571(2) 0.01656(5) Uani 1 1 d . .
O1 O 0.1560(3) 0.1552(3) 0.76160(18) 0.0391(8) Uani 1 1 d . .
O2 O 0.6234(4) 0.2259(3) 0.64890(16) 0.0414(8) Uani 1 1 d . .
N5 N 0.3799(3) -0.2268(3) 0.77361(16) 0.0172(6) Uani 1 1 d . .
N6 N 0.3932(3) -0.3330(3) 0.73680(16) 0.0185(6) Uani 1 1 d . .
N3 N 0.3712(3) -0.0671(3) 0.61913(17) 0.0216(7) Uani 1 1 d . .
N4 N 0.3810(3) -0.1966(3) 0.60673(17) 0.0229(7) Uani 1 1 d . .
N1 N 0.6943(3) -0.1877(3) 0.69325(17) 0.0191(7) Uani 1 1 d . .
N2 N 0.6638(3) -0.2973(3) 0.66639(17) 0.0199(7) Uani 1 1 d . .
N7 N 0.6492(3) 0.0197(3) 0.86685(16) 0.0179(6) Uani 1 1 d . .
C1 C 0.5775(4) -0.0093(3) 0.80835(19) 0.0180(8) Uani 1 1 d . .
C3 C 0.5721(4) 0.1268(4) 0.6745(2) 0.0225(8) Uani 1 1 d . .
C2 C 0.2764(4) 0.0825(4) 0.7483(2) 0.0219(8) Uani 1 1 d . .
C21 C 0.2472(6) 0.1687(4) 0.5556(3) 0.0421(11) Uani 1 1 d . .
H20A H 0.350571 0.204917 0.544779 0.063 Uiso 1 1 calc R U
H20B H 0.200130 0.189007 0.601310 0.063 Uiso 1 1 calc R U
H20C H 0.167399 0.209168 0.516410 0.063 Uiso 1 1 calc R U
C26 C 0.2475(5) -0.1721(4) 0.8902(2) 0.0289(9) Uani 1 1 d . .
H22A H 0.160741 -0.096318 0.870486 0.043 Uiso 1 1 calc R U
H22B H 0.347573 -0.139013 0.899951 0.043 Uiso 1 1 calc R U
H22C H 0.207648 -0.223508 0.935331 0.043 Uiso 1 1 calc R U
C27 C 0.2884(4) -0.2613(4) 0.8357(2) 0.0208(8) Uani 1 1 d . .
C24 C 0.2986(5) -0.1902(4) 0.5435(2) 0.0276(9) Uani 1 1 d . .
C22 C 0.2840(4) 0.0172(4) 0.5623(2) 0.0287(9) Uani 1 1 d . .
C16 C 0.9462(4) -0.0867(4) 0.7144(2) 0.0300(9) Uani 1 1 d . .
H22D H 0.923662 -0.089610 0.766051 0.045 Uiso 1 1 calc R U
H22E H 0.901014 0.002427 0.686315 0.045 Uiso 1 1 calc R U
H22F H 1.066581 -0.105844 0.706391 0.045 Uiso 1 1 calc R U
C17 C 0.8629(4) -0.1924(4) 0.6899(2) 0.0215(8) Uani 1 1 d . .
C10 C 0.7307(4) -0.0875(4) 0.92349(19) 0.0183(8) Uani 1 1 d . .
C11 C 0.8045(4) -0.0591(4) 0.98399(19) 0.0187(8) Uani 1 1 d . .
H331 H 0.799546 0.030943 0.988014 0.022 Uiso 1 1 calc R U
C5 C 0.5615(4) 0.2300(4) 0.9134(2) 0.0232(8) Uani 1 1 d . .
H332 H 0.487506 0.186484 0.946394 0.028 Uiso 1 1 calc R U
C4 C 0.6603(4) 0.1604(4) 0.8653(2) 0.0185(8) Uani 1 1 d . .
C29 C 0.3104(4) -0.4309(4) 0.7759(2) 0.0212(8) Uani 1 1 d . .
C18 C 0.9391(4) -0.3025(4) 0.6613(2) 0.0251(9) Uani 1 1 d . .
H335 H 1.054808 -0.328242 0.653547 0.030 Uiso 1 1 calc R U
C19 C 0.8120(4) -0.3668(4) 0.6464(2) 0.0233(8) Uani 1 1 d . .
C20 C 0.8231(5) -0.4894(4) 0.6125(2) 0.0333(10) Uani 1 1 d . .
H33A H 0.771768 -0.462192 0.564424 0.050 Uiso 1 1 calc R U
H33B H 0.764489 -0.555249 0.643456 0.050 Uiso 1 1 calc R U
H33C H 0.940174 -0.529050 0.607872 0.050 Uiso 1 1 calc R U
C23 C 0.2375(5) -0.0588(5) 0.5149(2) 0.0331(10) Uani 1 1 d . .
H338 H 0.175548 -0.024919 0.471508 0.040 Uiso 1 1 calc R U
C25 C 0.2842(5) -0.3175(5) 0.5163(2) 0.0372(11) Uani 1 1 d . .
H33D H 0.239750 -0.380947 0.555138 0.056 Uiso 1 1 calc R U
H33E H 0.394431 -0.358474 0.501764 0.056 Uiso 1 1 calc R U
H33F H 0.209258 -0.293772 0.474554 0.056 Uiso 1 1 calc R U
C12 C 0.8848(4) -0.1639(4) 1.0380(2) 0.0245(8) Uani 1 1 d . .
H350 H 0.932701 -0.143624 1.078298 0.029 Uiso 1 1 calc R U
C13 C 0.8952(4) -0.2994(4) 1.0329(2) 0.0258(9) Uani 1 1 d . .
H351 H 0.949370 -0.369802 1.069365 0.031 Uiso 1 1 calc R U
C14 C 0.8235(5) -0.3274(4) 0.9727(2) 0.0285(9) Uani 1 1 d . .
H352 H 0.831171 -0.417539 0.968363 0.034 Uiso 1 1 calc R U
C15 C 0.7405(4) -0.2238(4) 0.9185(2) 0.0240(8) Uani 1 1 d . .
H353 H 0.691066 -0.244723 0.878751 0.029 Uiso 1 1 calc R U
C9 C 0.7699(4) 0.2232(4) 0.8167(2) 0.0229(8) Uani 1 1 d . .
H354 H 0.837153 0.175714 0.785252 0.027 Uiso 1 1 calc R U
C6 C 0.5739(5) 0.3642(4) 0.9118(2) 0.0345(10) Uani 1 1 d . .
H355 H 0.509599 0.411135 0.944336 0.041 Uiso 1 1 calc R U
C28 C 0.2434(4) -0.3878(4) 0.8380(2) 0.0254(9) Uani 1 1 d . .
H356 H 0.179766 -0.434463 0.874708 0.031 Uiso 1 1 calc R U
C30 C 0.3054(5) -0.5615(4) 0.7524(2) 0.0310(9) Uani 1 1 d . .
H35A H 0.419000 -0.610026 0.749581 0.046 Uiso 1 1 calc R U
H35B H 0.252784 -0.542024 0.704742 0.046 Uiso 1 1 calc R U
H35C H 0.241035 -0.616362 0.787795 0.046 Uiso 1 1 calc R U
C8 C 0.7798(5) 0.3596(4) 0.8148(2) 0.0319(10) Uani 1 1 d . .
H380 H 0.852906 0.403480 0.781424 0.038 Uiso 1 1 calc R U
C7 C 0.6828(5) 0.4284(4) 0.8615(2) 0.0357(11) Uani 1 1 d . .
H381 H 0.689601 0.519271 0.859665 0.043 Uiso 1 1 calc R U
B B 0.4800(5) -0.3210(5) 0.6605(3) 0.0243(10) Uani 1 1 d . .
H99 H 0.479(4) -0.415(4) 0.638(2) 0.021(9) Uiso 1 1 d . .

loop_
_atom_site_aniso_label
_atom_site_aniso_U_11
_atom_site_aniso_U_22
_atom_site_aniso_U_33
_atom_site_aniso_U_23
_atom_site_aniso_U_13
_atom_site_aniso_U_12
W 0.01558(8) 0.01746(9) 0.01761(9) -0.00412(6) -0.00157(5) -0.00456(6)
O1 0.0260(15) 0.0306(17) 0.064(2) -0.0183(16) 0.0038(14) -0.0046(13)
O2 0.062(2) 0.0343(18) 0.0307(18) 0.0013(14) 0.0008(14) -0.0266(16)
N5 0.0187(15) 0.0186(16) 0.0156(16) -0.0057(13) 0.0003(12) -0.0042(12)
N6 0.0167(14) 0.0197(16) 0.0217(18) -0.0081(14) 0.0002(12) -0.0059(12)
N3 0.0218(15) 0.0236(17) 0.0202(18) -0.0043(14) -0.0034(13) -0.0059(13)
N4 0.0234(16) 0.0333(19) 0.0171(17) -0.0112(15) -0.0017(12) -0.0111(14)
N1 0.0179(15) 0.0195(16) 0.0225(18) -0.0089(14) 0.0017(12) -0.0057(12)
N2 0.0212(15) 0.0190(16) 0.0226(18) -0.0096(14) 0.0018(12) -0.0054(12)
N7 0.0215(15) 0.0143(15) 0.0191(17) -0.0053(13) -0.0033(12) -0.0034(12)
C1 0.0203(18) 0.0151(18) 0.018(2) -0.0007(15) 0.0016(14) -0.0039(14)
C3 0.027(2) 0.024(2) 0.015(2) -0.0004(16) -0.0005(15) -0.0060(16)
C2 0.0209(19) 0.019(2) 0.028(2) -0.0034(17) 0.0004(15) -0.0104(16)
C21 0.054(3) 0.035(3) 0.032(3) 0.005(2) -0.020(2) -0.003(2)
C26 0.036(2) 0.032(2) 0.021(2) -0.0073(18) 0.0097(17) -0.0109(18)
C27 0.0183(17) 0.022(2) 0.020(2) -0.0018(16) 0.0001(14) -0.0030(15)
C24 0.025(2) 0.045(3) 0.018(2) -0.0109(19) 0.0002(15) -0.0138(18)
C22 0.0219(19) 0.036(2) 0.025(2) 0.0001(19) -0.0046(16) -0.0036(17)
C16 0.0158(18) 0.042(3) 0.035(3) -0.014(2) 0.0011(16) -0.0054(17)
C17 0.0166(17) 0.028(2) 0.020(2) -0.0055(17) 0.0004(14) -0.0043(15)
C10 0.0179(17) 0.0201(19) 0.017(2) -0.0035(16) 0.0038(14) -0.0043(14)
C11 0.0220(18) 0.0181(19) 0.018(2) -0.0058(16) -0.0004(14) -0.0067(15)
C5 0.0242(19) 0.024(2) 0.022(2) -0.0070(17) -0.0013(15) -0.0017(16)
C4 0.0178(17) 0.0160(18) 0.022(2) -0.0021(15) -0.0069(14) -0.0032(14)
C29 0.0185(18) 0.020(2) 0.025(2) -0.0032(17) -0.0027(15) -0.0047(15)
C18 0.0162(18) 0.026(2) 0.032(2) -0.0077(18) 0.0018(15) 0.0001(15)
C19 0.0256(19) 0.026(2) 0.018(2) -0.0069(17) 0.0034(15) -0.0029(16)
C20 0.034(2) 0.026(2) 0.042(3) -0.014(2) 0.0055(19) -0.0052(18)
C23 0.031(2) 0.050(3) 0.020(2) -0.006(2) -0.0075(17) -0.012(2)
C25 0.039(2) 0.057(3) 0.026(2) -0.022(2) 0.0020(18) -0.021(2)
C12 0.0249(19) 0.032(2) 0.018(2) -0.0049(18) -0.0007(15) -0.0106(17)
C13 0.0222(19) 0.028(2) 0.022(2) 0.0054(17) -0.0031(15) -0.0023(16)
C14 0.035(2) 0.018(2) 0.032(2) -0.0050(18) -0.0007(17) -0.0028(16)
C15 0.028(2) 0.020(2) 0.025(2) -0.0067(17) -0.0021(16) -0.0039(16)
C9 0.0196(18) 0.026(2) 0.024(2) -0.0073(17) -0.0037(15) -0.0050(15)
C6 0.036(2) 0.030(2) 0.038(3) -0.015(2) -0.0076(19) 0.0032(19)
C28 0.0261(19) 0.024(2) 0.026(2) 0.0022(17) 0.0045(16) -0.0117(16)
C30 0.034(2) 0.019(2) 0.041(3) -0.0047(19) -0.0025(18) -0.0085(17)
C8 0.033(2) 0.031(2) 0.032(3) 0.002(2) -0.0089(18) -0.0158(18)
C7 0.044(2) 0.020(2) 0.046(3) -0.008(2) -0.024(2) -0.0050(19)
B 0.024(2) 0.029(3) 0.026(3) -0.013(2) 0.0030(18) -0.0115(19)

loop_
_atom_type_symbol
_atom_type_description
_atom_type_scat_dispersion_real
_atom_type_scat_dispersion_imag
_atom_type_scat_source
C C 0.0033 0.0016 'International Tables Vol C Tables 4.2.6.8 and 6.1.1.4'
B B 0.0013 0.0007 'International Tables Vol C Tables 4.2.6.8 and 6.1.1.4'
N N 0.0061 0.0033 'International Tables Vol C Tables 4.2.6.8 and 6.1.1.4'
O O 0.0106 0.0060 'International Tables Vol C Tables 4.2.6.8 and 6.1.1.4'
W W -0.8490 6.8722 'International Tables Vol C Tables 4.2.6.8 and 6.1.1.4'
H H 0.0000 0.0000 'International Tables Vol C Tables 4.2.6.8 and 6.1.1.4'

loop_
_geom_angle_atom_site_label_1
_geom_angle_atom_site_label_2
_geom_angle_atom_site_label_3
_geom_angle
C1 W C2 87.18(15)
C1 W C3 84.25(15)
C2 W C3 87.77(15)
C1 W N5 100.48(13)
C2 W N5 93.43(12)
C3 W N5 175.17(12)
C1 W N1 99.35(13)
C2 W N1 172.66(12)
C3 W N1 96.17(13)
N5 W N1 82.14(10)
C1 W N3 177.23(13)
C2 W N3 92.99(13)
C3 W N3 92.99(13)
N5 W N3 82.28(10)
N1 W N3 80.64(10)
C27 N5 N6 106.7(3)
C27 N5 W 131.6(2)
N6 N5 W 121.5(2)
C29 N6 N5 109.4(3)
C29 N6 B 130.6(3)
N5 N6 B 119.8(3)
C22 N3 N4 106.1(3)
C22 N3 W 134.5(3)
N4 N3 W 119.3(2)
C24 N4 N3 109.4(3)
C24 N4 B 130.1(3)
N3 N4 B 120.5(3)
C17 N1 N2 106.3(3)
C17 N1 W 132.2(2)
N2 N1 W 121.38(19)
C19 N2 N1 109.7(3)
C19 N2 B 130.1(3)
N1 N2 B 120.2(3)
C1 N7 C10 120.4(3)
C1 N7 C4 118.3(3)
C10 N7 C4 120.8(3)
N7 C1 W 176.5(3)
O2 C3 W 175.6(3)
O1 C2 W 179.1(3)
N5 C27 C28 109.1(3)
N5 C27 C26 122.6(3)
C28 C27 C26 128.3(3)
C23 C24 N4 108.1(3)
C23 C24 C25 130.3(4)
N4 C24 C25 121.6(4)
N3 C22 C23 109.2(4)
N3 C22 C21 122.2(3)
C23 C22 C21 128.5(4)
N1 C17 C18 109.7(3)
N1 C17 C16 122.0(3)
C18 C17 C16 128.3(3)
C11 C10 C15 118.8(3)
C11 C10 N7 121.0(3)
C15 C10 N7 120.2(3)
C12 C11 C10 120.4(3)
C6 C5 C4 119.6(4)
C9 C4 C5 120.7(3)
C9 C4 N7 119.3(3)
C5 C4 N7 120.1(3)
N6 C29 C28 107.7(3)
N6 C29 C30 122.9(3)
C28 C29 C30 129.4(3)
C19 C18 C17 106.9(3)
N2 C19 C18 107.4(3)
N2 C19 C20 123.3(3)
C18 C19 C20 129.3(3)
C24 C23 C22 107.1(4)
C11 C12 C13 120.9(3)
C14 C13 C12 118.7(4)
C13 C14 C15 121.2(4)
C14 C15 C10 120.0(3)
C4 C9 C8 119.3(4)
C5 C6 C7 119.5(4)
C29 C28 C27 107.2(3)
C7 C8 C9 120.2(4)
C8 C7 C6 120.6(4)
N6 B N2 109.7(3)
N6 B N4 108.5(3)
N2 B N4 108.5(3)

loop_
_geom_bond_atom_site_label_1
_geom_bond_atom_site_label_2
_geom_bond_distance
W C1 1.837(3)
W C2 1.970(4)
W C3 1.981(4)
W N5 2.214(3)
W N1 2.216(3)
W N3 2.295(3)
O1 C2 1.158(4)
O2 C3 1.156(4)
N5 C27 1.350(4)
N5 N6 1.384(4)
N6 C29 1.356(4)
N6 B 1.538(5)
N3 C22 1.339(5)
N3 N4 1.375(4)
N4 C24 1.351(4)
N4 B 1.547(6)
N1 C17 1.340(4)
N1 N2 1.377(4)
N2 C19 1.350(4)
N2 B 1.544(5)
N7 C1 1.356(4)
N7 C10 1.425(5)
N7 C4 1.446(4)
C21 C22 1.498(6)
C26 C27 1.487(5)
C27 C28 1.389(5)
C24 C23 1.340(6)
C24 C25 1.513(5)
C22 C23 1.388(5)
C16 C17 1.516(5)
C17 C18 1.377(5)
C10 C11 1.393(5)
C10 C15 1.400(5)
C11 C12 1.380(5)
C5 C6 1.382(5)
C5 C4 1.390(5)
C4 C9 1.368(5)
C29 C28 1.371(5)
C29 C30 1.493(5)
C18 C19 1.370(5)
C19 C20 1.501(5)
C12 C13 1.392(5)
C13 C14 1.378(5)
C14 C15 1.383(5)
C9 C8 1.398(5)
C6 C7 1.388(6)
C8 C7 1.361(6)

loop_
_geom_torsion_atom_site_label_1
_geom_torsion_atom_site_label_2
_geom_torsion_atom_site_label_3
_geom_torsion_atom_site_label_4
_geom_torsion
C27 N5 N6 C29 0.1(4)
W N5 N6 C29 -176.1(2)
C27 N5 N6 B 175.7(3)
W N5 N6 B -0.6(4)
C22 N3 N4 C24 -0.8(4)
W N3 N4 C24 176.2(2)
C22 N3 N4 B 177.7(3)
W N3 N4 B -5.3(4)
C17 N1 N2 C19 -0.6(4)
W N1 N2 C19 176.1(2)
C17 N1 N2 B -178.4(3)
W N1 N2 B -1.8(4)
N6 N5 C27 C28 -0.3(4)
W N5 C27 C28 175.4(2)
N6 N5 C27 C26 179.8(3)
W N5 C27 C26 -4.5(5)
N3 N4 C24 C23 0.5(4)
B N4 C24 C23 -177.7(3)
N3 N4 C24 C25 -178.6(3)
B N4 C24 C25 3.2(6)
N4 N3 C22 C23 0.7(4)
W N3 C22 C23 -175.6(2)
N4 N3 C22 C21 -179.7(4)
W N3 C22 C21 4.0(6)
N2 N1 C17 C18 0.2(4)
W N1 C17 C18 -175.9(3)
N2 N1 C17 C16 179.5(3)
W N1 C17 C16 3.4(6)
C1 N7 C10 C11 -179.8(3)
C4 N7 C10 C11 8.3(5)
C1 N7 C10 C15 1.3(5)
C4 N7 C10 C15 -170.6(3)
C15 C10 C11 C12 -0.3(5)
N7 C10 C11 C12 -179.2(3)
C6 C5 C4 C9 0.2(5)
C6 C5 C4 N7 179.5(3)
C1 N7 C4 C9 -69.9(4)
C10 N7 C4 C9 102.2(4)
C1 N7 C4 C5 110.8(4)
C10 N7 C4 C5 -77.2(4)
N5 N6 C29 C28 0.1(4)
B N6 C29 C28 -174.8(3)
N5 N6 C29 C30 -178.0(3)
B N6 C29 C30 7.1(6)
N1 C17 C18 C19 0.2(5)
C16 C17 C18 C19 -179.0(4)
N1 N2 C19 C18 0.7(4)
B N2 C19 C18 178.3(4)
N1 N2 C19 C20 -177.9(4)
B N2 C19 C20 -0.2(6)
C17 C18 C19 N2 -0.6(4)
C17 C18 C19 C20 177.9(4)
N4 C24 C23 C22 -0.1(4)
C25 C24 C23 C22 178.9(4)
N3 C22 C23 C24 -0.4(5)
C21 C22 C23 C24 -180.0(4)
C10 C11 C12 C13 0.6(5)
C11 C12 C13 C14 0.0(5)
C12 C13 C14 C15 -0.9(6)
C13 C14 C15 C10 1.2(6)
C11 C10 C15 C14 -0.6(5)
N7 C10 C15 C14 178.3(3)
C5 C4 C9 C8 -1.1(5)
N7 C4 C9 C8 179.5(3)
C4 C5 C6 C7 1.0(6)
N6 C29 C28 C27 -0.3(4)
C30 C29 C28 C27 177.7(3)
N5 C27 C28 C29 0.4(4)
C26 C27 C28 C29 -179.7(4)
C4 C9 C8 C7 0.8(5)
C9 C8 C7 C6 0.4(6)
C5 C6 C7 C8 -1.3(6)
C29 N6 B N2 -127.3(4)
N5 N6 B N2 58.2(4)
C29 N6 B N4 114.3(4)
N5 N6 B N4 -60.2(4)
C19 N2 B N6 125.6(4)
N1 N2 B N6 -56.9(4)
C19 N2 B N4 -116.0(4)
N1 N2 B N4 61.4(4)
C24 N4 B N6 -118.8(4)
N3 N4 B N6 63.1(4)
C24 N4 B N2 122.0(4)
N3 N4 B N2 -56.1(4)
